data_4120467
loop_
_publ_author_name
'Izumiseki, Atsuto'
'Yamamoto, Hisashi'

_publ_section_title
;
 Intermolecular/Intramolecular sequential aldol reaction.
;
_journal_issue 4
_journal_name_full 'Journal of the American Chemical Society'
_journal_page_first 1308
_journal_page_last 1311
_journal_paper_doi 10.1021/ja413008a
_journal_volume 136
_journal_year 2014
_chemical_formula_moiety 'C38 H76 O3 Si8'
_chemical_formula_sum 'C38 H76 O3 Si8'
_chemical_formula_weight 805.70
_space_group_IT_number 2
_symmetry_cell_setting triclinic
_symmetry_Int_Tables_number 2
_symmetry_space_group_name_Hall '-P 1'
_symmetry_space_group_name_H-M 'P -1'
_atom_sites_solution_hydrogens geom
_atom_sites_solution_primary direct
_atom_sites_solution_secondary difmap
_cell_angle_alpha 106.249(8)
_cell_angle_beta 100.111(7)
_cell_angle_gamma 103.789(7)
_cell_formula_units_Z 2
_cell_length_a 9.3625(10)
_cell_length_b 15.5302(16)
_cell_length_c 19.150(2)
_cell_measurement_reflns_used 22289
_cell_measurement_temperature 173
_cell_measurement_theta_max 27.90
_cell_measurement_theta_min 3.00
_cell_volume 2507.0(5)
_computing_cell_refinement PROCESS-AUTO
_computing_data_collection PROCESS-AUTO
_computing_data_reduction PROCESS-AUTO
_computing_molecular_graphics 'CrystalStructure 4.0'
_computing_publication_material 'CrystalStructure 4.0 (Rigaku, 2010)'
_computing_structure_refinement 'SHELXL97 (Sheldrick, 2008)'
_computing_structure_solution 'SIR2004 (Burla, et al., 2005)'
_diffrn_ambient_temperature 173
_diffrn_detector_area_resol_mean 6.849
_diffrn_measured_fraction_theta_full 0.994
_diffrn_measured_fraction_theta_max 0.994
_diffrn_measurement_device_type 'Rigaku XtaLAB mini'
_diffrn_measurement_method \w
_diffrn_radiation_type 'Mo K\a'
_diffrn_radiation_wavelength 0.71075
_diffrn_reflns_av_R_equivalents 0.0536
_diffrn_reflns_limit_h_max 12
_diffrn_reflns_limit_h_min -12
_diffrn_reflns_limit_k_max 20
_diffrn_reflns_limit_k_min -20
_diffrn_reflns_limit_l_max 24
_diffrn_reflns_limit_l_min -24
_diffrn_reflns_number 26203
_diffrn_reflns_theta_full 27.48
_diffrn_reflns_theta_max 27.48
_diffrn_standards_number 0
_exptl_absorpt_coefficient_mu 0.244
_exptl_absorpt_correction_T_max 0.976
_exptl_absorpt_correction_T_min 0.596
_exptl_absorpt_correction_type multi-scan
_exptl_absorpt_process_details 'REQAB (Rigaku, 1998)'
_exptl_crystal_colour colorless
_exptl_crystal_density_diffrn 1.067
_exptl_crystal_density_method 'not measured'
_exptl_crystal_description block
_exptl_crystal_F_000 880.00
_exptl_crystal_size_max 0.150
_exptl_crystal_size_mid 0.100
_exptl_crystal_size_min 0.100
_refine_diff_density_max 0.650
_refine_diff_density_min -0.530
_refine_ls_extinction_method none
_refine_ls_goodness_of_fit_ref 1.137
_refine_ls_hydrogen_treatment constr
_refine_ls_number_parameters 442
_refine_ls_number_reflns 11427
_refine_ls_number_restraints 0
_refine_ls_R_factor_gt 0.0608
_refine_ls_shift/su_max 0.000
_refine_ls_structure_factor_coef Fsqd
_refine_ls_weighting_details 'w = 1/[\s^2^(Fo^2^)+(0.0450P)^2^+2.6720P] where P=(Fo^2^+2Fc^2^)/3'
_refine_ls_weighting_scheme calc
_refine_ls_wR_factor_ref 0.1559
_reflns_number_gt 9393
_reflns_number_total 11427
_reflns_threshold_expression F^2^>2.0\s(F^2^)
_cod_data_source_file ja413008a_si_007.cif
_cod_data_source_block 625
_cod_database_code 4120467

loop_
_symmetry_equiv_pos_site_id
_symmetry_equiv_pos_as_xyz
1 +X,+Y,+Z
2 -X,-Y,-Z

loop_
_atom_site_label
_atom_site_type_symbol
_atom_site_fract_x
_atom_site_fract_y
_atom_site_fract_z
_atom_site_U_iso_or_equiv
_atom_site_adp_type
_atom_site_occupancy
_atom_site_symmetry_multiplicity
_atom_site_calc_flag
_atom_site_refinement_flags
Si1 Si 0.72123(8) 0.73184(5) 0.32506(4) 0.02006(15) Uani 1.0 2 d .
Si2 Si 0.46354(8) 0.17016(5) 0.11536(4) 0.02840(17) Uani 1.0 2 d .
Si3 Si 0.34040(7) 0.21188(5) 0.21167(4) 0.01981(15) Uani 1.0 2 d .
Si4 Si 0.45341(9) 0.18483(5) 0.32098(4) 0.02622(17) Uani 1.0 2 d .
Si5 Si 0.08512(8) 0.11188(5) 0.17101(4) 0.02857(17) Uani 1.0 2 d .
Si6 Si 0.95237(8) 0.77839(5) 0.41841(4) 0.02815(17) Uani 1.0 2 d .
Si7 Si 0.59189(9) 0.84494(5) 0.34944(4) 0.02784(17) Uani 1.0 2 d .
Si8 Si 0.76938(10) 0.70632(6) 0.20497(5) 0.03207(18) Uani 1.0 2 d .
O1 O 0.37248(19) 0.32869(11) 0.24474(9) 0.0212(4) Uani 1.0 2 d .
O2 O 0.58504(19) 0.63982(11) 0.32424(10) 0.0219(4) Uani 1.0 2 d .
O41 O 0.2879(3) 0.40031(18) 0.05342(12) 0.0484(6) Uani 1.0 2 d .
C1 C 0.5724(3) 0.54165(16) 0.29579(13) 0.0186(5) Uani 1.0 2 d .
C3 C 0.3603(3) 0.39103(16) 0.20216(13) 0.0198(5) Uani 1.0 2 d .
C4 C 0.7388(3) 0.45631(18) 0.34824(17) 0.0299(6) Uani 1.0 2 d .
C5 C 0.4019(3) 0.49209(16) 0.25657(13) 0.0187(5) Uani 1.0 2 d .
C6 C 0.6457(3) 0.51377(17) 0.35976(14) 0.0215(5) Uani 1.0 2 d .
C7 C 0.1778(4) 0.4126(2) 0.09594(15) 0.0311(6) Uani 1.0 2 d .
C8 C 0.1958(3) 0.36062(18) 0.15313(14) 0.0238(5) Uani 1.0 2 d .
C9 C 0.6300(3) 0.55092(19) 0.43196(14) 0.0276(6) Uani 1.0 2 d .
C10 C 0.2971(3) 0.49858(18) 0.30944(14) 0.0227(5) Uani 1.0 2 d .
C11 C 0.8145(4) 0.4363(2) 0.40813(19) 0.0396(8) Uani 1.0 2 d .
C12 C 0.0862(3) 0.37018(19) 0.20425(15) 0.0266(6) Uani 1.0 2 d .
C13 C 0.1313(3) 0.46821(19) 0.26350(15) 0.0280(6) Uani 1.0 2 d .
C14 C -0.0139(4) 0.1234(3) 0.2488(2) 0.0468(9) Uani 1.0 2 d .
C15 C 0.4367(4) 0.2789(2) 0.40229(17) 0.0363(7) Uani 1.0 2 d .
C16 C -0.0447(4) 0.1199(3) 0.08833(19) 0.0427(8) Uani 1.0 2 d .
C17 C 0.7973(4) 0.4728(3) 0.47954(19) 0.0407(8) Uani 1.0 2 d .
C18 C 0.0175(4) 0.3744(2) 0.04372(15) 0.0316(6) Uani 1.0 2 d .
C19 C -0.0289(4) 0.2878(3) -0.01313(16) 0.0394(7) Uani 1.0 2 d .
C20 C 0.7046(4) 0.5297(3) 0.49163(16) 0.0367(7) Uani 1.0 2 d .
C21 C 0.3528(4) 0.1638(3) 0.02132(17) 0.0456(8) Uani 1.0 2 d .
C22 C 0.3586(4) 0.0672(2) 0.3272(2) 0.0443(8) Uani 1.0 2 d .
C23 C 0.9216(4) 0.8142(3) 0.51504(19) 0.0538(10) Uani 1.0 2 d .
C24 C 0.6548(4) 0.2602(3) 0.14056(18) 0.0410(8) Uani 1.0 2 d .
C25 C 0.1017(4) -0.0106(2) 0.1381(2) 0.0429(8) Uani 1.0 2 d .
C26 C 1.0805(4) 0.8830(3) 0.4059(2) 0.0452(8) Uani 1.0 2 d .
C27 C -0.0854(4) 0.4246(3) 0.05262(17) 0.0415(8) Uani 1.0 2 d .
C28 C -0.2793(4) 0.3008(3) -0.04826(19) 0.0493(9) Uani 1.0 2 d .
C29 C 0.6017(5) 0.6157(3) 0.13025(18) 0.0479(9) Uani 1.0 2 d .
C30 C 0.4208(5) 0.8094(3) 0.2686(3) 0.0592(11) Uani 1.0 2 d .
C31 C -0.1771(5) 0.2511(3) -0.05892(18) 0.0501(9) Uani 1.0 2 d .
C32 C 0.6580(4) 0.1913(3) 0.32710(19) 0.0394(7) Uani 1.0 2 d .
C33 C 1.0518(4) 0.6859(3) 0.4108(3) 0.0526(10) Uani 1.0 2 d .
C34 C 0.4941(5) 0.0528(3) 0.1071(2) 0.0501(9) Uani 1.0 2 d .
C35 C -0.2344(4) 0.3874(3) 0.0071(2) 0.0499(9) Uani 1.0 2 d .
C36 C 0.7143(5) 0.9667(2) 0.3659(3) 0.0547(10) Uani 1.0 2 d .
C37 C 0.8010(6) 0.8188(3) 0.1836(3) 0.0652(12) Uani 1.0 2 d .
C38 C 0.9412(5) 0.6658(4) 0.1982(3) 0.0623(11) Uani 1.0 2 d .
C39 C 0.5219(5) 0.8447(4) 0.4349(3) 0.0620(11) Uani 1.0 2 d .
H41 H 0.3757 0.4219 0.0828 0.0580 Uiso 1.0 2 calc R
H1 H 0.6306 0.5326 0.2566 0.0223 Uiso 1.0 2 calc R
H3 H 0.4318 0.3878 0.1690 0.0238 Uiso 1.0 2 calc R
H4 H 0.7507 0.4306 0.2992 0.0359 Uiso 1.0 2 calc R
H5 H 0.3741 0.5290 0.2239 0.0224 Uiso 1.0 2 calc R
H7 H 0.1999 0.4812 0.1237 0.0373 Uiso 1.0 2 calc R
H8 H 0.1691 0.2922 0.1235 0.0285 Uiso 1.0 2 calc R
H9 H 0.5681 0.5911 0.4407 0.0331 Uiso 1.0 2 calc R
H10A H 0.3255 0.5641 0.3443 0.0272 Uiso 1.0 2 calc R
H10B H 0.3089 0.4574 0.3398 0.0272 Uiso 1.0 2 calc R
H11 H 0.8783 0.3972 0.3998 0.0476 Uiso 1.0 2 calc R
H12A H -0.0178 0.3560 0.1725 0.0319 Uiso 1.0 2 calc R
H12B H 0.0835 0.3230 0.2301 0.0319 Uiso 1.0 2 calc R
H13A H 0.0636 0.4679 0.2978 0.0336 Uiso 1.0 2 calc R
H13B H 0.1173 0.5143 0.2382 0.0336 Uiso 1.0 2 calc R
H14A H -0.0211 0.1875 0.2666 0.0562 Uiso 1.0 2 calc R
H14B H 0.0441 0.1106 0.2904 0.0562 Uiso 1.0 2 calc R
H14C H -0.1165 0.0782 0.2298 0.0562 Uiso 1.0 2 calc R
H15A H 0.4903 0.3409 0.4014 0.0436 Uiso 1.0 2 calc R
H15B H 0.4821 0.2715 0.4496 0.0436 Uiso 1.0 2 calc R
H15C H 0.3290 0.2736 0.3985 0.0436 Uiso 1.0 2 calc R
H16A H -0.1416 0.0696 0.0733 0.0512 Uiso 1.0 2 calc R
H16B H 0.0028 0.1131 0.0462 0.0512 Uiso 1.0 2 calc R
H16C H -0.0634 0.1812 0.1022 0.0512 Uiso 1.0 2 calc R
H17 H 0.8491 0.4589 0.5203 0.0488 Uiso 1.0 2 calc R
H19 H 0.0413 0.2530 -0.0209 0.0473 Uiso 1.0 2 calc R
H20 H 0.6917 0.5543 0.5406 0.0440 Uiso 1.0 2 calc R
H21A H 0.3489 0.2268 0.0230 0.0547 Uiso 1.0 2 calc R
H21B H 0.2490 0.1216 0.0094 0.0547 Uiso 1.0 2 calc R
H21C H 0.4026 0.1396 -0.0175 0.0547 Uiso 1.0 2 calc R
H22A H 0.4062 0.0635 0.3757 0.0532 Uiso 1.0 2 calc R
H22B H 0.3699 0.0171 0.2862 0.0532 Uiso 1.0 2 calc R
H22C H 0.2501 0.0596 0.3230 0.0532 Uiso 1.0 2 calc R
H23A H 1.0189 0.8328 0.5527 0.0645 Uiso 1.0 2 calc R
H23B H 0.8497 0.7611 0.5210 0.0645 Uiso 1.0 2 calc R
H23C H 0.8802 0.8674 0.5220 0.0645 Uiso 1.0 2 calc R
H24A H 0.7045 0.2449 0.0997 0.0492 Uiso 1.0 2 calc R
H24B H 0.7180 0.2602 0.1871 0.0492 Uiso 1.0 2 calc R
H24C H 0.6419 0.3227 0.1480 0.0492 Uiso 1.0 2 calc R
H25A H 0.1592 -0.0156 0.0998 0.0515 Uiso 1.0 2 calc R
H25B H -0.0003 -0.0563 0.1164 0.0515 Uiso 1.0 2 calc R
H25C H 0.1549 -0.0238 0.1809 0.0515 Uiso 1.0 2 calc R
H26A H 1.1727 0.9105 0.4478 0.0542 Uiso 1.0 2 calc R
H26B H 1.0271 0.9300 0.4052 0.0542 Uiso 1.0 2 calc R
H26C H 1.1084 0.8630 0.3583 0.0542 Uiso 1.0 2 calc R
H27 H -0.0544 0.4852 0.0901 0.0498 Uiso 1.0 2 calc R
H28 H -0.3809 0.2754 -0.0791 0.0591 Uiso 1.0 2 calc R
H29A H 0.5073 0.6253 0.1413 0.0575 Uiso 1.0 2 calc R
H29B H 0.6039 0.5526 0.1294 0.0575 Uiso 1.0 2 calc R
H29C H 0.6065 0.6218 0.0811 0.0575 Uiso 1.0 2 calc R
H30A H 0.3730 0.7412 0.2521 0.0711 Uiso 1.0 2 calc R
H30B H 0.4519 0.8268 0.2269 0.0711 Uiso 1.0 2 calc R
H30C H 0.3479 0.8417 0.2846 0.0711 Uiso 1.0 2 calc R
H31 H -0.2077 0.1915 -0.0976 0.0601 Uiso 1.0 2 calc R
H32A H 0.6636 0.1369 0.2878 0.0473 Uiso 1.0 2 calc R
H32B H 0.7062 0.1908 0.3767 0.0473 Uiso 1.0 2 calc R
H32C H 0.7111 0.2495 0.3200 0.0473 Uiso 1.0 2 calc R
H33A H 0.9861 0.6301 0.4163 0.0631 Uiso 1.0 2 calc R
H33B H 1.1472 0.7105 0.4506 0.0631 Uiso 1.0 2 calc R
H33C H 1.0741 0.6688 0.3615 0.0631 Uiso 1.0 2 calc R
H34A H 0.3953 0.0039 0.0907 0.0602 Uiso 1.0 2 calc R
H34B H 0.5503 0.0550 0.1562 0.0602 Uiso 1.0 2 calc R
H34C H 0.5528 0.0383 0.0701 0.0602 Uiso 1.0 2 calc R
H35 H -0.3049 0.4219 0.0145 0.0599 Uiso 1.0 2 calc R
H36A H 0.8005 0.9853 0.4100 0.0657 Uiso 1.0 2 calc R
H36B H 0.6542 1.0105 0.3749 0.0657 Uiso 1.0 2 calc R
H36C H 0.7522 0.9680 0.3216 0.0657 Uiso 1.0 2 calc R
H37A H 0.8859 0.8679 0.2230 0.0783 Uiso 1.0 2 calc R
H37B H 0.7085 0.8382 0.1819 0.0783 Uiso 1.0 2 calc R
H37C H 0.8251 0.8093 0.1348 0.0783 Uiso 1.0 2 calc R
H38A H 1.0315 0.7140 0.2346 0.0747 Uiso 1.0 2 calc R
H38B H 0.9545 0.6553 0.1472 0.0747 Uiso 1.0 2 calc R
H38C H 0.9273 0.6069 0.2093 0.0747 Uiso 1.0 2 calc R
H39A H 0.4626 0.8890 0.4437 0.0744 Uiso 1.0 2 calc R
H39B H 0.6089 0.8636 0.4786 0.0744 Uiso 1.0 2 calc R
H39C H 0.4573 0.7812 0.4271 0.0744 Uiso 1.0 2 calc R

loop_
_atom_site_aniso_label
_atom_site_aniso_U_11
_atom_site_aniso_U_22
_atom_site_aniso_U_33
_atom_site_aniso_U_12
_atom_site_aniso_U_13
_atom_site_aniso_U_23
Si1 0.0192(4) 0.0167(4) 0.0238(4) 0.0044(3) 0.0049(3) 0.0075(3)
Si2 0.0233(4) 0.0330(4) 0.0271(4) 0.0085(3) 0.0120(3) 0.0043(3)
Si3 0.0175(3) 0.0181(4) 0.0231(4) 0.0048(3) 0.0079(3) 0.0048(3)
Si4 0.0315(4) 0.0227(4) 0.0288(4) 0.0115(3) 0.0105(3) 0.0108(3)
Si5 0.0209(4) 0.0237(4) 0.0355(4) 0.0004(3) 0.0113(3) 0.0044(3)
Si6 0.0186(4) 0.0252(4) 0.0346(4) 0.0019(3) 0.0011(3) 0.0083(3)
Si7 0.0284(4) 0.0213(4) 0.0328(4) 0.0109(3) 0.0044(3) 0.0070(3)
Si8 0.0373(5) 0.0319(5) 0.0313(4) 0.0096(4) 0.0165(4) 0.0134(4)
O1 0.0234(9) 0.0180(9) 0.0200(8) 0.0048(7) 0.0022(7) 0.0064(7)
O2 0.0198(9) 0.0173(9) 0.0270(9) 0.0043(7) 0.0066(7) 0.0057(7)
O41 0.0322(12) 0.0815(18) 0.0343(12) 0.0088(12) 0.0095(10) 0.0305(12)
C1 0.0180(11) 0.0168(11) 0.0199(11) 0.0037(9) 0.0050(9) 0.0058(9)
C3 0.0208(12) 0.0195(12) 0.0186(11) 0.0040(10) 0.0052(9) 0.0071(9)
C4 0.0220(13) 0.0233(13) 0.0381(15) 0.0049(11) 0.0016(11) 0.0060(12)
C5 0.0167(11) 0.0180(12) 0.0197(11) 0.0042(9) 0.0028(9) 0.0060(9)
C6 0.0154(11) 0.0190(12) 0.0252(12) 0.0011(9) -0.0002(10) 0.0069(10)
C7 0.0301(14) 0.0347(15) 0.0247(13) 0.0037(12) -0.0003(11) 0.0141(12)
C8 0.0221(12) 0.0242(13) 0.0200(12) 0.0021(10) 0.0004(10) 0.0069(10)
C9 0.0247(13) 0.0318(14) 0.0245(13) 0.0075(11) 0.0030(11) 0.0100(11)
C10 0.0192(12) 0.0249(13) 0.0220(12) 0.0068(10) 0.0055(10) 0.0047(10)
C11 0.0239(14) 0.0294(15) 0.060(2) 0.0097(12) -0.0046(14) 0.0153(14)
C12 0.0161(12) 0.0324(14) 0.0302(14) 0.0050(11) 0.0031(10) 0.0125(11)
C13 0.0170(12) 0.0351(15) 0.0333(14) 0.0115(11) 0.0080(11) 0.0099(12)
C14 0.0376(18) 0.047(2) 0.062(3) 0.0105(15) 0.0307(17) 0.0177(17)
C15 0.0442(18) 0.0340(16) 0.0325(15) 0.0122(14) 0.0153(14) 0.0103(13)
C16 0.0235(14) 0.0394(18) 0.0481(19) -0.0019(13) -0.0014(13) 0.0050(15)
C17 0.0289(15) 0.0403(17) 0.0456(18) 0.0026(13) -0.0087(14) 0.0215(15)
C18 0.0338(15) 0.0352(16) 0.0220(13) 0.0071(12) -0.0016(11) 0.0122(12)
C19 0.0387(17) 0.0485(19) 0.0250(14) 0.0161(15) 0.0013(13) 0.0050(13)
C20 0.0340(16) 0.0453(18) 0.0262(14) 0.0051(14) -0.0005(12) 0.0159(13)
C21 0.0426(18) 0.061(3) 0.0276(15) 0.0151(16) 0.0102(14) 0.0063(15)
C22 0.056(2) 0.0314(17) 0.052(2) 0.0127(15) 0.0156(17) 0.0230(15)
C23 0.0381(19) 0.066(3) 0.0352(18) -0.0054(17) -0.0010(15) 0.0086(17)
C24 0.0263(15) 0.052(2) 0.0426(17) 0.0078(14) 0.0170(13) 0.0121(15)
C25 0.0415(18) 0.0250(15) 0.0501(19) -0.0001(13) 0.0124(15) 0.0026(14)
C26 0.0285(16) 0.0374(18) 0.062(3) -0.0009(13) 0.0103(15) 0.0159(16)
C27 0.050(2) 0.0394(17) 0.0294(15) 0.0185(15) -0.0055(14) 0.0087(13)
C28 0.0394(19) 0.059(3) 0.0384(18) 0.0107(16) -0.0111(15) 0.0162(16)
C29 0.055(3) 0.056(3) 0.0304(16) 0.0128(17) 0.0113(15) 0.0150(15)
C30 0.049(3) 0.054(3) 0.060(3) 0.0293(18) -0.0115(18) 0.0022(18)
C31 0.051(2) 0.049(2) 0.0309(16) 0.0104(17) -0.0102(15) 0.0004(15)
C32 0.0365(17) 0.0401(17) 0.0460(18) 0.0198(14) 0.0076(14) 0.0163(14)
C33 0.0321(17) 0.0395(19) 0.077(3) 0.0116(15) -0.0057(17) 0.0169(18)
C34 0.055(3) 0.0425(19) 0.056(3) 0.0247(17) 0.0267(18) 0.0061(16)
C35 0.045(2) 0.059(3) 0.047(2) 0.0279(18) -0.0021(16) 0.0188(17)
C36 0.053(3) 0.0230(16) 0.085(3) 0.0127(15) 0.012(2) 0.0152(17)
C37 0.105(4) 0.047(3) 0.058(3) 0.016(3) 0.043(3) 0.0327(19)
C38 0.056(3) 0.080(3) 0.060(3) 0.030(3) 0.036(2) 0.016(2)
C39 0.065(3) 0.084(3) 0.059(3) 0.046(3) 0.035(2) 0.027(3)

loop_
_atom_type_symbol
_atom_type_description
_atom_type_scat_dispersion_real
_atom_type_scat_dispersion_imag
_atom_type_scat_source
C C 0.0033 0.0016
;
International Tables for Crystallography
(1992, Vol. C, Tables 4.2.6.8 and 6.1.1.4)
;
H H 0.0000 0.0000
;
International Tables for Crystallography
(1992, Vol. C, Table 6.1.1.4)
;
O O 0.0106 0.0060
;
International Tables for Crystallography
(1992, Vol. C, Tables 4.2.6.8 and 6.1.1.4)
;
Si Si 0.0817 0.0704
;
International Tables for Crystallography
(1992, Vol. C, Tables 4.2.6.8 and 6.1.1.4)
;

loop_
_geom_angle_atom_site_label_1
_geom_angle_atom_site_label_2
_geom_angle_atom_site_label_3
_geom_angle
_geom_angle_publ_flag
Si6 Si1 Si7 110.95(4) yes
Si6 Si1 Si8 109.90(5) yes
Si6 Si1 O2 116.22(8) yes
Si7 Si1 Si8 110.69(5) yes
Si7 Si1 O2 98.16(8) yes
Si8 Si1 O2 110.40(7) yes
Si3 Si2 C21 112.66(13) yes
Si3 Si2 C24 109.11(11) yes
Si3 Si2 C34 109.78(14) yes
C21 Si2 C24 108.28(17) yes
C21 Si2 C34 108.77(17) yes
C24 Si2 C34 108.12(17) yes
Si2 Si3 Si4 111.04(5) yes
Si2 Si3 Si5 108.88(4) yes
Si2 Si3 O1 111.14(8) yes
Si4 Si3 Si5 105.62(5) yes
Si4 Si3 O1 101.07(7) yes
Si5 Si3 O1 118.62(8) yes
Si3 Si4 C15 105.59(12) yes
Si3 Si4 C22 114.41(11) yes
Si3 Si4 C32 111.48(13) yes
C15 Si4 C22 108.43(17) yes
C15 Si4 C32 110.79(14) yes
C22 Si4 C32 106.16(17) yes
Si3 Si5 C14 112.74(10) yes
Si3 Si5 C16 117.83(11) yes
Si3 Si5 C25 104.46(11) yes
C14 Si5 C16 107.22(17) yes
C14 Si5 C25 109.34(18) yes
C16 Si5 C25 104.70(15) yes
Si1 Si6 C23 111.02(12) yes
Si1 Si6 C26 106.36(12) yes
Si1 Si6 C33 114.08(10) yes
C23 Si6 C26 108.89(17) yes
C23 Si6 C33 108.3(2) yes
C26 Si6 C33 108.05(17) yes
Si1 Si7 C30 108.51(14) yes
Si1 Si7 C36 113.02(14) yes
Si1 Si7 C39 108.90(18) yes
C30 Si7 C36 110.5(2) yes
C30 Si7 C39 107.2(2) yes
C36 Si7 C39 108.4(2) yes
Si1 Si8 C29 110.57(13) yes
Si1 Si8 C37 109.16(15) yes
Si1 Si8 C38 113.02(16) yes
C29 Si8 C37 108.00(19) yes
C29 Si8 C38 107.96(18) yes
C37 Si8 C38 108.0(3) yes
Si3 O1 C3 127.87(14) yes
Si1 O2 C1 128.41(17) yes
O2 C1 C5 104.7(2) yes
O2 C1 C6 108.64(17) yes
C5 C1 C6 118.4(3) yes
O1 C3 C5 109.31(19) yes
O1 C3 C8 109.3(2) yes
C5 C3 C8 109.8(3) yes
C6 C4 C11 120.4(3) yes
C1 C5 C3 116.2(3) yes
C1 C5 C10 114.59(19) yes
C3 C5 C10 110.6(2) yes
C1 C6 C4 120.4(3) yes
C1 C6 C9 120.5(3) yes
C4 C6 C9 118.9(3) yes
O41 C7 C8 107.3(3) yes
O41 C7 C18 110.4(3) yes
C8 C7 C18 111.5(3) yes
C3 C8 C7 113.0(3) yes
C3 C8 C12 109.5(2) yes
C7 C8 C12 112.8(3) yes
C6 C9 C20 120.5(3) yes
C5 C10 C13 109.8(2) yes
C4 C11 C17 120.3(4) yes
C8 C12 C13 113.2(2) yes
C10 C13 C12 111.6(3) yes
C11 C17 C20 119.9(4) yes
C7 C18 C19 120.6(3) yes
C7 C18 C27 120.8(3) yes
C19 C18 C27 118.5(3) yes
C18 C19 C31 120.7(4) yes
C9 C20 C17 120.0(3) yes
C18 C27 C35 120.7(3) yes
C31 C28 C35 119.9(3) yes
C19 C31 C28 120.1(3) yes
C27 C35 C28 120.1(4) yes
C7 O41 H41 109.466 no
O2 C1 H1 108.209 no
C5 C1 H1 108.212 no
C6 C1 H1 108.200 no
O1 C3 H3 109.468 no
C5 C3 H3 109.457 no
C8 C3 H3 109.458 no
C6 C4 H4 119.826 no
C11 C4 H4 119.821 no
C1 C5 H5 104.654 no
C3 C5 H5 104.658 no
C10 C5 H5 104.651 no
O41 C7 H7 109.202 no
C8 C7 H7 109.218 no
C18 C7 H7 109.202 no
C3 C8 H8 107.061 no
C7 C8 H8 107.055 no
C12 C8 H8 107.063 no
C6 C9 H9 119.763 no
C20 C9 H9 119.751 no
C5 C10 H10A 109.692 no
C5 C10 H10B 109.701 no
C13 C10 H10A 109.696 no
C13 C10 H10B 109.702 no
H10A C10 H10B 108.182 no
C4 C11 H11 119.838 no
C17 C11 H11 119.833 no
C8 C12 H12A 108.947 no
C8 C12 H12B 108.943 no
C13 C12 H12A 108.946 no
C13 C12 H12B 108.941 no
H12A C12 H12B 107.751 no
C10 C13 H13A 109.314 no
C10 C13 H13B 109.309 no
C12 C13 H13A 109.308 no
C12 C13 H13B 109.300 no
H13A C13 H13B 107.968 no
Si5 C14 H14A 109.470 no
Si5 C14 H14B 109.466 no
Si5 C14 H14C 109.471 no
H14A C14 H14B 109.471 no
H14A C14 H14C 109.471 no
H14B C14 H14C 109.477 no
Si4 C15 H15A 109.484 no
Si4 C15 H15B 109.470 no
Si4 C15 H15C 109.477 no
H15A C15 H15B 109.468 no
H15A C15 H15C 109.469 no
H15B C15 H15C 109.459 no
Si5 C16 H16A 109.472 no
Si5 C16 H16B 109.465 no
Si5 C16 H16C 109.477 no
H16A C16 H16B 109.470 no
H16A C16 H16C 109.476 no
H16B C16 H16C 109.467 no
C11 C17 H17 120.076 no
C20 C17 H17 120.069 no
C18 C19 H19 119.646 no
C31 C19 H19 119.637 no
C9 C20 H20 119.987 no
C17 C20 H20 119.986 no
Si2 C21 H21A 109.475 no
Si2 C21 H21B 109.477 no
Si2 C21 H21C 109.471 no
H21A C21 H21B 109.474 no
H21A C21 H21C 109.458 no
H21B C21 H21C 109.472 no
Si4 C22 H22A 109.466 no
Si4 C22 H22B 109.481 no
Si4 C22 H22C 109.470 no
H22A C22 H22B 109.473 no
H22A C22 H22C 109.464 no
H22B C22 H22C 109.473 no
Si6 C23 H23A 109.474 no
Si6 C23 H23B 109.475 no
Si6 C23 H23C 109.464 no
H23A C23 H23B 109.477 no
H23A C23 H23C 109.469 no
H23B C23 H23C 109.469 no
Si2 C24 H24A 109.470 no
Si2 C24 H24B 109.471 no
Si2 C24 H24C 109.473 no
H24A C24 H24B 109.473 no
H24A C24 H24C 109.470 no
H24B C24 H24C 109.470 no
Si5 C25 H25A 109.471 no
Si5 C25 H25B 109.469 no
Si5 C25 H25C 109.470 no
H25A C25 H25B 109.465 no
H25A C25 H25C 109.478 no
H25B C25 H25C 109.474 no
Si6 C26 H26A 109.474 no
Si6 C26 H26B 109.468 no
Si6 C26 H26C 109.470 no
H26A C26 H26B 109.472 no
H26A C26 H26C 109.463 no
H26B C26 H26C 109.480 no
C18 C27 H27 119.654 no
C35 C27 H27 119.641 no
C31 C28 H28 120.076 no
C35 C28 H28 120.064 no
Si8 C29 H29A 109.472 no
Si8 C29 H29B 109.469 no
Si8 C29 H29C 109.473 no
H29A C29 H29B 109.466 no
H29A C29 H29C 109.472 no
H29B C29 H29C 109.475 no
Si7 C30 H30A 109.469 no
Si7 C30 H30B 109.472 no
Si7 C30 H30C 109.476 no
H30A C30 H30B 109.475 no
H30A C30 H30C 109.474 no
H30B C30 H30C 109.461 no
C19 C31 H31 119.952 no
C28 C31 H31 119.944 no
Si4 C32 H32A 109.469 no
Si4 C32 H32B 109.462 no
Si4 C32 H32C 109.477 no
H32A C32 H32B 109.474 no
H32A C32 H32C 109.480 no
H32B C32 H32C 109.465 no
Si6 C33 H33A 109.468 no
Si6 C33 H33B 109.465 no
Si6 C33 H33C 109.469 no
H33A C33 H33B 109.479 no
H33A C33 H33C 109.472 no
H33B C33 H33C 109.474 no
Si2 C34 H34A 109.469 no
Si2 C34 H34B 109.471 no
Si2 C34 H34C 109.460 no
H34A C34 H34B 109.484 no
H34A C34 H34C 109.471 no
H34B C34 H34C 109.471 no
C27 C35 H35 119.974 no
C28 C35 H35 119.965 no
Si7 C36 H36A 109.466 no
Si7 C36 H36B 109.471 no
Si7 C36 H36C 109.463 no
H36A C36 H36B 109.472 no
H36A C36 H36C 109.472 no
H36B C36 H36C 109.483 no
Si8 C37 H37A 109.466 no
Si8 C37 H37B 109.470 no
Si8 C37 H37C 109.473 no
H37A C37 H37B 109.480 no
H37A C37 H37C 109.465 no
H37B C37 H37C 109.473 no
Si8 C38 H38A 109.473 no
Si8 C38 H38B 109.471 no
Si8 C38 H38C 109.473 no
H38A C38 H38B 109.474 no
H38A C38 H38C 109.472 no
H38B C38 H38C 109.465 no
Si7 C39 H39A 109.475 no
Si7 C39 H39B 109.467 no
Si7 C39 H39C 109.467 no
H39A C39 H39B 109.477 no
H39A C39 H39C 109.466 no
H39B C39 H39C 109.475 no

loop_
_geom_bond_atom_site_label_1
_geom_bond_atom_site_label_2
_geom_bond_distance
_geom_bond_publ_flag
Si1 Si6 2.3610(10) yes
Si1 Si7 2.3501(13) yes
Si1 Si8 2.3639(13) yes
Si1 O2 1.6674(19) yes
Si2 Si3 2.3631(12) yes
Si2 C21 1.877(4) yes
Si2 C24 1.877(3) yes
Si2 C34 1.880(5) yes
Si3 Si4 2.3673(12) yes
Si3 Si5 2.3730(10) yes
Si3 O1 1.6771(18) yes
Si4 C15 1.872(4) yes
Si4 C22 1.878(4) yes
Si4 C32 1.875(4) yes
Si5 C14 1.877(5) yes
Si5 C16 1.873(4) yes
Si5 C25 1.883(4) yes
Si6 C23 1.872(4) yes
Si6 C26 1.877(4) yes
Si6 C33 1.877(5) yes
Si7 C30 1.869(4) yes
Si7 C36 1.869(4) yes
Si7 C39 1.867(5) yes
Si8 C29 1.877(3) yes
Si8 C37 1.871(5) yes
Si8 C38 1.873(5) yes
O1 C3 1.441(4) yes
O2 C1 1.436(3) yes
O41 C7 1.436(4) yes
C1 C5 1.542(3) yes
C1 C6 1.517(4) yes
C3 C5 1.534(3) yes
C3 C8 1.541(4) yes
C4 C6 1.390(5) yes
C4 C11 1.391(5) yes
C5 C10 1.528(4) yes
C6 C9 1.390(4) yes
C7 C8 1.541(5) yes
C7 C18 1.523(4) yes
C8 C12 1.542(5) yes
C9 C20 1.394(5) yes
C10 C13 1.532(4) yes
C11 C17 1.380(5) yes
C12 C13 1.530(4) yes
C17 C20 1.381(6) yes
C18 C19 1.386(4) yes
C18 C27 1.381(6) yes
C19 C31 1.391(5) yes
C27 C35 1.395(5) yes
C28 C31 1.374(7) yes
C28 C35 1.373(5) yes
O41 H41 0.840 no
C1 H1 1.000 no
C3 H3 1.000 no
C4 H4 0.950 no
C5 H5 1.000 no
C7 H7 1.000 no
C8 H8 1.000 no
C9 H9 0.950 no
C10 H10A 0.990 no
C10 H10B 0.990 no
C11 H11 0.950 no
C12 H12A 0.990 no
C12 H12B 0.990 no
C13 H13A 0.990 no
C13 H13B 0.990 no
C14 H14A 0.980 no
C14 H14B 0.980 no
C14 H14C 0.980 no
C15 H15A 0.980 no
C15 H15B 0.980 no
C15 H15C 0.980 no
C16 H16A 0.980 no
C16 H16B 0.980 no
C16 H16C 0.980 no
C17 H17 0.950 no
C19 H19 0.950 no
C20 H20 0.950 no
C21 H21A 0.980 no
C21 H21B 0.980 no
C21 H21C 0.980 no
C22 H22A 0.980 no
C22 H22B 0.980 no
C22 H22C 0.980 no
C23 H23A 0.980 no
C23 H23B 0.980 no
C23 H23C 0.980 no
C24 H24A 0.980 no
C24 H24B 0.980 no
C24 H24C 0.980 no
C25 H25A 0.980 no
C25 H25B 0.980 no
C25 H25C 0.980 no
C26 H26A 0.980 no
C26 H26B 0.980 no
C26 H26C 0.980 no
C27 H27 0.950 no
C28 H28 0.950 no
C29 H29A 0.980 no
C29 H29B 0.980 no
C29 H29C 0.980 no
C30 H30A 0.980 no
C30 H30B 0.980 no
C30 H30C 0.980 no
C31 H31 0.950 no
C32 H32A 0.980 no
C32 H32B 0.980 no
C32 H32C 0.980 no
C33 H33A 0.980 no
C33 H33B 0.980 no
C33 H33C 0.980 no
C34 H34A 0.980 no
C34 H34B 0.980 no
C34 H34C 0.980 no
C35 H35 0.950 no
C36 H36A 0.980 no
C36 H36B 0.980 no
C36 H36C 0.980 no
C37 H37A 0.980 no
C37 H37B 0.980 no
C37 H37C 0.980 no
C38 H38A 0.980 no
C38 H38B 0.980 no
C38 H38C 0.980 no
C39 H39A 0.980 no
C39 H39B 0.980 no
C39 H39C 0.980 no

loop_
_geom_contact_atom_site_label_1
_geom_contact_atom_site_label_2
_geom_contact_distance
_geom_contact_publ_flag
_geom_contact_site_symmetry_2
Si1 C6 3.563(3) no .
Si3 C8 3.291(4) no .
O1 C1 3.162(3) no .
O1 C4 3.434(3) no .
O1 C6 3.260(3) no .
O1 C10 2.891(4) no .
O1 C12 2.928(4) no .
O1 C13 3.479(4) no .
O1 C15 3.309(4) no .
O2 C4 3.586(4) no .
O2 C9 2.812(4) no .
O2 C10 2.954(3) no .
O2 C39 3.539(5) no .
O41 C3 2.862(4) no .
O41 C19 2.903(4) no .
C3 C6 3.377(3) no .
C3 C13 2.956(4) no .
C4 C5 3.574(4) no .
C4 C20 2.770(5) no .
C5 C7 3.124(4) no .
C5 C9 3.393(4) no .
C5 C12 2.925(4) no .
C6 C10 3.168(4) no .
C6 C17 2.790(5) no .
C7 C13 3.217(5) no .
C8 C10 2.983(4) no .
C8 C19 3.215(4) no .
C8 C27 3.487(5) no .
C9 C10 3.322(4) no .
C9 C11 2.765(5) no .
C11 C32 3.503(5) no .
C12 C18 3.051(5) no .
C12 C27 3.480(5) no .
C18 C28 2.788(5) no .
C19 C35 2.756(6) no .
C27 C31 2.756(5) no .
C11 C17 3.598(4) no 2_766
C17 C11 3.598(4) no 2_766
C17 C17 3.576(5) no 2_766
Si1 H1 2.8467 no .
Si1 H23B 3.5955 no .
Si1 H26B 3.4119 no .
Si1 H26C 3.5556 no .
Si1 H29A 3.4379 no .
Si1 H30A 3.3679 no .
Si1 H37A 3.5329 no .
Si1 H37B 3.5728 no .
Si1 H39B 3.5615 no .
Si1 H39C 3.5031 no .
Si2 H3 3.3483 no .
Si2 H25A 3.4395 no .
Si3 H3 3.0402 no .
Si3 H8 2.8565 no .
Si3 H12B 3.2897 no .
Si3 H15A 3.4608 no .
Si3 H15C 3.4633 no .
Si3 H21B 3.5954 no .
Si3 H24B 3.5779 no .
Si3 H24C 3.5332 no .
Si3 H25A 3.4029 no .
Si3 H25C 3.4873 no .
Si3 H32C 3.5381 no .
Si3 H34B 3.5347 no .
Si5 H8 3.1486 no .
Si5 H12B 3.1598 no .
Si5 H22C 3.4442 no .
Si7 H37B 3.5480 no .
Si8 H1 3.1973 no .
O1 H1 3.4166 no .
O1 H4 3.3528 no .
O1 H5 3.2411 no .
O1 H8 2.5562 no .
O1 H10B 2.5645 no .
O1 H12B 2.6478 no .
O1 H15A 2.9445 no .
O1 H15C 3.3513 no .
O1 H24C 3.3853 no .
O2 H5 2.3980 no .
O2 H9 2.5662 no .
O2 H10A 2.5795 no .
O2 H10B 3.4718 no .
O2 H29A 3.3818 no .
O2 H30A 3.1738 no .
O2 H39C 3.1291 no .
O41 H3 2.4645 no .
O41 H5 3.1559 no .
O41 H8 2.5987 no .
O41 H19 2.6638 no .
O41 H21A 2.8110 no .
O41 H29A 3.3667 no .
O41 H29B 3.1132 no .
C1 H3 2.7324 no .
C1 H4 2.6762 no .
C1 H9 2.6753 no .
C1 H10A 2.6995 no .
C1 H10B 2.8846 no .
C1 H29A 3.5646 no .
C1 H29B 3.2989 no .
C3 H41 2.4840 no .
C3 H1 2.7317 no .
C3 H7 2.8041 no .
C3 H10A 3.3726 no .
C3 H10B 2.7217 no .
C3 H12A 3.3698 no .
C3 H12B 2.7595 no .
C3 H13B 3.3473 no .
C3 H24C 3.2907 no .
C4 H1 2.5718 no .
C4 H9 3.2538 no .
C4 H15A 3.0862 no .
C4 H17 3.2613 no .
C4 H32C 3.0433 no .
C4 H33A 2.8873 no .
C5 H41 3.1428 no .
C5 H7 2.8273 no .
C5 H8 3.3583 no .
C5 H9 3.3348 no .
C5 H12B 3.3208 no .
C5 H13A 3.3575 no .
C5 H13B 2.7415 no .
C5 H29A 3.5317 no .
C5 H29B 3.5282 no .
C6 H3 3.5695 no .
C6 H5 3.4047 no .
C6 H10A 3.2589 no .
C6 H10B 2.9879 no .
C6 H11 3.2679 no .
C6 H15A 3.1149 no .
C6 H20 3.2719 no .
C6 H33A 3.0894 no .
C7 H3 2.7081 no .
C7 H5 2.6469 no .
C7 H12A 2.6790 no .
C7 H12B 3.3950 no .
C7 H13B 2.9656 no .
C7 H19 2.6771 no .
C7 H27 2.6763 no .
C8 H41 2.5113 no .
C8 H5 2.5693 no .
C8 H10B 3.3272 no .
C8 H13A 3.4043 no .
C8 H13B 2.8227 no .
C8 H16C 3.0049 no .
C8 H19 3.1672 no .
C8 H21A 3.5168 no .
C9 H1 3.2901 no .
C9 H4 3.2540 no .
C9 H10A 3.1276 no .
C9 H10B 2.9804 no .
C9 H15A 3.0532 no .
C9 H17 3.2623 no .
C9 H23B 3.2010 no .
C9 H33A 3.3648 no .
C10 H1 3.4166 no .
C10 H3 3.3787 no .
C10 H7 3.4290 no .
C10 H9 2.9703 no .
C10 H12A 3.3755 no .
C10 H12B 2.7853 no .
C11 H15A 3.0057 no .
C11 H20 3.2471 no .
C11 H32B 3.5464 no .
C11 H32C 2.7477 no .
C11 H33A 3.0016 no .
C12 H3 3.3840 no .
C12 H5 3.0734 no .
C12 H7 2.7704 no .
C12 H10A 3.3816 no .
C12 H10B 2.7769 no .
C12 H14A 3.3828 no .
C12 H16C 2.8752 no .
C12 H27 3.4631 no .
C13 H5 2.5724 no .
C13 H7 2.9090 no .
C13 H8 3.3880 no .
C13 H27 3.5773 no .
C14 H12B 3.1553 no .
C14 H16A 3.1556 no .
C14 H16C 3.1698 no .
C14 H22C 3.1369 no .
C14 H25B 3.2487 no .
C14 H25C 3.1930 no .
C15 H22A 3.1737 no .
C15 H22C 3.2095 no .
C15 H32B 3.1908 no .
C15 H32C 3.2971 no .
C16 H8 2.7542 no .
C16 H12A 3.4957 no .
C16 H12B 3.3194 no .
C16 H14A 3.2286 no .
C16 H14C 3.1024 no .
C16 H19 3.3938 no .
C16 H21B 3.3611 no .
C16 H25A 3.1850 no .
C16 H25B 3.0391 no .
C17 H4 3.2580 no .
C17 H9 3.2583 no .
C17 H15A 2.9440 no .
C17 H15B 3.5798 no .
C17 H33A 3.3026 no .
C18 H41 3.1590 no .
C18 H8 2.6785 no .
C18 H12A 2.6293 no .
C18 H13B 3.5698 no .
C18 H16C 3.4542 no .
C18 H31 3.2680 no .
C18 H35 3.2667 no .
C19 H7 3.3226 no .
C19 H8 2.9022 no .
C19 H12A 3.3890 no .
C19 H16B 3.2753 no .
C19 H16C 3.1245 no .
C19 H27 3.2385 no .
C19 H28 3.2551 no .
C20 H11 3.2463 no .
C20 H15A 2.9583 no .
C20 H23B 3.3698 no .
C20 H33A 3.4780 no .
C21 H8 3.3764 no .
C21 H16B 3.3334 no .
C21 H19 3.5794 no .
C21 H24A 3.1485 no .
C21 H24C 3.2341 no .
C21 H34A 3.1961 no .
C21 H34C 3.2123 no .
C22 H14B 3.1785 no .
C22 H15B 3.1680 no .
C22 H15C 3.2133 no .
C22 H25C 2.8475 no .
C22 H32A 3.1039 no .
C22 H32B 3.1774 no .
C23 H26A 3.1440 no .
C23 H26B 3.2615 no .
C23 H33A 3.2121 no .
C23 H33B 3.1627 no .
C23 H39B 3.2097 no .
C24 H3 3.2170 no .
C24 H4 3.2322 no .
C24 H21A 3.1490 no .
C24 H21C 3.2335 no .
C24 H32C 3.4411 no .
C24 H34B 3.2183 no .
C24 H34C 3.1609 no .
C25 H14B 3.2116 no .
C25 H14C 3.2270 no .
C25 H16A 3.0829 no .
C25 H16B 3.1322 no .
C25 H22B 3.2914 no .
C25 H22C 3.3245 no .
C25 H34A 3.0202 no .
C26 H23A 3.2279 no .
C26 H23C 3.1728 no .
C26 H33B 3.1924 no .
C26 H33C 3.1774 no .
C26 H36A 3.3752 no .
C26 H37A 3.5703 no .
C26 H38A 3.4554 no .
C27 H7 2.5876 no .
C27 H12A 2.8266 no .
C27 H13B 3.4311 no .
C27 H19 3.2379 no .
C27 H28 3.2575 no .
C28 H19 3.2500 no .
C28 H27 3.2515 no .
C29 H41 3.0198 no .
C29 H1 3.0467 no .
C29 H5 3.3014 no .
C29 H37B 3.1640 no .
C29 H37C 3.1956 no .
C29 H38B 3.1522 no .
C29 H38C 3.2087 no .
C30 H29A 3.5598 no .
C30 H36B 3.2087 no .
C30 H36C 3.2516 no .
C30 H37B 3.4091 no .
C30 H39A 3.1488 no .
C30 H39C 3.1576 no .
C31 H35 3.2356 no .
C32 H11 3.1265 no .
C32 H15A 3.2496 no .
C32 H15B 3.2347 no .
C32 H22A 3.1518 no .
C32 H22B 3.1299 no .
C32 H24B 3.2396 no .
C32 H34B 3.1874 no .
C33 H23A 3.1384 no .
C33 H23B 3.2365 no .
C33 H26A 3.2253 no .
C33 H26C 3.1462 no .
C33 H38A 3.4995 no .
C33 H38C 3.5826 no .
C34 H21B 3.2688 no .
C34 H21C 3.1428 no .
C34 H24A 3.2139 no .
C34 H24B 3.1641 no .
C34 H25A 3.0257 no .
C34 H32A 3.2796 no .
C35 H31 3.2352 no .
C36 H26B 3.1197 no .
C36 H30B 3.1241 no .
C36 H30C 3.3492 no .
C36 H37A 3.5774 no .
C36 H37B 3.5138 no .
C36 H39A 3.1802 no .
C36 H39B 3.1808 no .
C37 H29A 3.3414 no .
C37 H29C 3.0432 no .
C37 H30B 3.5317 no .
C37 H36C 3.1711 no .
C37 H38A 3.1757 no .
C37 H38B 3.1779 no .
C38 H26C 3.4648 no .
C38 H29B 3.0650 no .
C38 H29C 3.3122 no .
C38 H33C 3.1384 no .
C38 H37A 3.2202 no .
C38 H37C 3.1344 no .
C39 H23C 3.3623 no .
C39 H30A 3.2945 no .
C39 H30C 3.0304 no .
C39 H36A 3.1797 no .
C39 H36B 3.1819 no .
H41 H1 3.4330 no .
H41 H3 1.8975 no .
H41 H5 2.7529 no .
H41 H7 2.2236 no .
H41 H8 2.8209 no .
H41 H19 3.4080 no .
H41 H21A 2.8554 no .
H41 H24C 3.4578 no .
H41 H29A 2.9036 no .
H41 H29B 2.3941 no .
H41 H29C 3.3453 no .
H1 H3 2.4761 no .
H1 H4 2.3843 no .
H1 H5 2.3561 no .
H1 H9 3.5753 no .
H1 H24C 3.3779 no .
H1 H29A 3.1565 no .
H1 H29B 2.5195 no .
H1 H38C 3.1321 no .
H3 H4 3.3291 no .
H3 H5 2.3824 no .
H3 H7 3.0197 no .
H3 H8 2.4079 no .
H3 H21A 3.0134 no .
H3 H24C 2.4599 no .
H3 H29B 3.0456 no .
H4 H11 2.3358 no .
H4 H24B 2.8119 no .
H4 H24C 2.7691 no .
H4 H32C 2.8969 no .
H4 H33A 3.2561 no .
H5 H7 2.1025 no .
H5 H8 3.5050 no .
H5 H10A 2.3665 no .
H5 H10B 2.8405 no .
H5 H13A 3.4979 no .
H5 H13B 2.4314 no .
H5 H29A 2.7248 no .
H5 H29B 3.0671 no .
H5 H30A 3.1904 no .
H7 H8 2.8796 no .
H7 H12A 2.9334 no .
H7 H13B 2.4123 no .
H7 H27 2.3751 no .
H7 H29A 3.0936 no .
H8 H12A 2.4101 no .
H8 H12B 2.2902 no .
H8 H16B 2.6781 no .
H8 H16C 2.3198 no .
H8 H19 2.6459 no .
H8 H21A 2.9043 no .
H8 H21B 3.2615 no .
H9 H10A 2.5270 no .
H9 H10B 2.7638 no .
H9 H20 2.3404 no .
H9 H23B 3.0452 no .
H9 H39C 3.4141 no .
H10A H13A 2.4038 no .
H10A H13B 2.3527 no .
H10A H39C 3.1220 no .
H10B H12B 2.6675 no .
H10B H13A 2.3566 no .
H10B H13B 2.8776 no .
H10B H15A 3.0821 no .
H10B H15C 3.3788 no .
H11 H15A 3.5355 no .
H11 H17 2.3287 no .
H11 H32B 3.0913 no .
H11 H32C 2.3532 no .
H11 H33A 3.4215 no .
H12A H13A 2.3981 no .
H12A H13B 2.3348 no .
H12A H14A 3.5661 no .
H12A H16C 2.5634 no .
H12A H27 2.9224 no .
H12B H13A 2.3313 no .
H12B H13B 2.8678 no .
H12B H14A 2.4414 no .
H12B H16C 2.6639 no .
H13B H27 2.8577 no .
H14A H15C 3.4675 no .
H14A H16A 3.4760 no .
H14A H16C 3.0743 no .
H14B H15C 3.1174 no .
H14B H22C 2.3067 no .
H14B H25B 3.4877 no .
H14B H25C 3.0299 no .
H14C H16A 2.9273 no .
H14C H16C 3.3185 no .
H14C H25B 3.1046 no .
H14C H25C 3.4305 no .
H15A H17 3.4463 no .
H15A H20 3.4584 no .
H15A H32B 3.4212 no .
H15A H32C 3.1642 no .
H15B H22A 2.9896 no .
H15B H22C 3.4215 no .
H15B H32B 3.0366 no .
H15B H32C 3.5517 no .
H15C H22A 3.4349 no .
H15C H22C 3.0746 no .
H16A H25A 3.4037 no .
H16A H25B 2.8294 no .
H16B H19 2.8030 no .
H16B H21A 3.4690 no .
H16B H21B 2.5111 no .
H16B H25A 3.0335 no .
H16B H25B 3.2688 no .
H16C H19 3.0860 no .
H17 H20 2.3317 no .
H19 H21A 3.0119 no .
H19 H21B 3.2328 no .
H19 H31 2.3351 no .
H20 H23B 3.3550 no .
H21A H24A 3.3059 no .
H21A H24C 3.0371 no .
H21B H25A 3.1553 no .
H21B H34A 3.1100 no .
H21B H34C 3.5418 no .
H21C H24A 3.0359 no .
H21C H24C 3.5458 no .
H21C H34A 3.3409 no .
H21C H34C 2.9949 no .
H22A H32A 3.3355 no .
H22A H32B 3.0184 no .
H22B H25A 3.5955 no .
H22B H25C 2.4021 no .
H22B H32A 2.9187 no .
H22B H32B 3.4076 no .
H22B H34B 3.3487 no .
H22C H25C 2.5506 no .
H23A H26A 3.0181 no .
H23A H26B 3.5600 no .
H23A H33A 3.3899 no .
H23A H33B 2.9515 no .
H23B H33A 3.1062 no .
H23B H33B 3.4586 no .
H23B H39B 3.1728 no .
H23C H26A 3.3159 no .
H23C H26B 3.0834 no .
H23C H36A 3.2874 no .
H23C H39B 2.5111 no .
H24A H34B 3.4999 no .
H24A H34C 3.0264 no .
H24B H32A 3.0967 no .
H24B H32C 2.6070 no .
H24B H34B 3.0343 no .
H24B H34C 3.3489 no .
H25A H34A 2.2029 no .
H25A H34B 3.4366 no .
H25C H34A 3.0904 no .
H26A H33B 3.0744 no .
H26A H33C 3.4660 no .
H26B H36A 2.4783 no .
H26B H36C 3.0565 no .
H26B H37A 3.2775 no .
H26C H33B 3.3758 no .
H26C H33C 2.9757 no .
H26C H37A 3.0585 no .
H26C H38A 2.6506 no .
H27 H35 2.3398 no .
H28 H31 2.3246 no .
H28 H35 2.3234 no .
H29A H30A 3.0322 no .
H29A H30B 3.3098 no .
H29A H37B 3.1877 no .
H29B H38B 3.2003 no .
H29B H38C 2.9422 no .
H29C H37B 3.1821 no .
H29C H37C 2.9100 no .
H29C H38B 3.1410 no .
H30A H39A 3.5685 no .
H30A H39C 3.1495 no .
H30B H36B 3.2814 no .
H30B H36C 3.0073 no .
H30B H37B 2.6751 no .
H30C H36B 3.1978 no .
H30C H39A 2.8646 no .
H30C H39C 3.2083 no .
H32A H34B 2.3926 no .
H32C H34B 3.4789 no .
H33C H38A 2.7023 no .
H33C H38C 2.7744 no .
H36A H39A 3.4165 no .
H36A H39B 3.0200 no .
H36B H39A 3.0217 no .
H36B H39B 3.4206 no .
H36C H37A 2.7678 no .
H36C H37B 2.7544 no .
H37A H38A 3.0604 no .
H37A H38B 3.4748 no .
H37C H38A 3.3506 no .
H37C H38B 2.9727 no .
O41 H29C 2.8796 no 2_665
O41 H35 3.3478 no 2_565
C4 H13A 3.3288 no 1_655
C9 H15B 3.5452 no 2_666
C9 H15C 3.4966 no 2_666
C9 H20 3.2723 no 2_666
C10 H20 3.1911 no 2_666
C11 H13A 3.4510 no 1_655
C11 H17 3.0398 no 2_766
C12 H24A 3.5433 no 1_455
C12 H24B 3.3742 no 1_455
C13 H33C 3.3743 no 1_455
C13 H38C 3.4466 no 1_455
C14 H32A 3.2752 no 1_455
C15 H9 3.1317 no 2_666
C15 H20 3.1163 no 2_666
C15 H23B 3.2923 no 2_666
C16 H21B 3.5522 no 2_555
C16 H24A 3.3825 no 1_455
C16 H25A 3.3611 no 2_555
C16 H34C 3.5977 no 1_455
C17 H11 3.2620 no 2_766
C17 H17 3.2254 no 2_766
C17 H33A 3.5430 no 2_766
C17 H33B 3.5714 no 2_766
C19 H37C 3.5078 no 2_665
C19 H38B 3.0761 no 2_665
C20 H9 3.4573 no 2_666
C20 H10B 3.2037 no 2_666
C20 H15A 3.5109 no 2_666
C20 H15C 3.3095 no 2_666
C20 H20 3.5057 no 2_666
C21 H16A 3.4608 no 2_555
C21 H25B 3.5340 no 2_555
C21 H34C 3.5330 no 2_655
C21 H37C 3.3422 no 2_665
C22 H30C 3.3388 no 1_545
C22 H36B 3.1611 no 1_545
C22 H39B 3.5055 no 2_666
C23 H14B 3.5084 no 2_666
C23 H15C 3.3482 no 2_666
C23 H36A 3.2933 no 2_776
C24 H12A 2.9393 no 1_655
C24 H16C 3.2755 no 1_655
C25 H16B 3.2933 no 2_555
C25 H19 3.5796 no 2_555
C25 H31 3.1391 no 2_555
C25 H37A 3.3673 no 1_445
C25 H37C 3.3057 no 1_445
C26 H36A 3.3694 no 2_776
C26 H39A 3.4965 no 1_655
C27 H24A 3.4486 no 1_455
C27 H38B 3.4279 no 1_455
C27 H38C 3.4635 no 1_455
C28 H24A 3.2059 no 1_455
C28 H29A 3.1656 no 2_565
C28 H29C 3.5667 no 2_565
C28 H30B 3.3144 no 2_565
C29 H28 3.1588 no 2_565
C29 H35 3.5960 no 1_655
C29 H35 3.3708 no 2_565
C30 H22B 3.3057 no 1_565
C30 H28 3.4141 no 2_565
C30 H31 3.5178 no 2_565
C30 H38A 3.4581 no 1_455
C31 H24A 3.4301 no 1_455
C31 H25A 3.5709 no 2_555
C31 H30B 3.4449 no 2_565
C31 H38B 3.2376 no 2_665
C32 H14A 3.4123 no 1_655
C32 H14C 3.5114 no 1_655
C32 H36B 3.1813 no 1_545
C33 H13A 3.5086 no 1_655
C33 H17 3.1438 no 2_766
C34 H16A 3.5447 no 1_655
C34 H21C 3.4489 no 2_655
C34 H34C 3.1942 no 2_655
C35 H24A 3.2127 no 1_455
C35 H24C 3.4182 no 1_455
C35 H29A 3.3972 no 2_565
C35 H29C 3.5453 no 2_565
C36 H22A 3.5659 no 1_565
C36 H23A 3.2518 no 2_776
C36 H26A 3.3749 no 2_776
C36 H32A 3.4664 no 1_565
C36 H32B 3.4491 no 1_565
C37 H25B 3.0657 no 1_665
C38 H13B 3.3557 no 1_655
C38 H27 2.9992 no 1_655
C39 H15B 3.2225 no 2_666
C39 H22A 3.3820 no 2_666
H41 H29C 3.0635 no 2_665
H41 H35 3.4680 no 1_655
H41 H35 3.5571 no 2_565
H4 H13A 2.8536 no 1_655
H7 H35 3.5596 no 2_565
H9 C15 3.1317 no 2_666
H9 C20 3.4573 no 2_666
H9 H15A 3.1024 no 2_666
H9 H15B 2.7388 no 2_666
H9 H15C 3.0322 no 2_666
H9 H20 3.0462 no 2_666
H10A H17 3.3547 no 2_666
H10A H20 3.2426 no 2_666
H10A H33B 3.5367 no 1_455
H10A H33C 3.1761 no 1_455
H10B C20 3.2037 no 2_666
H10B H17 3.3782 no 2_666
H10B H20 2.3469 no 2_666
H11 C17 3.2620 no 2_766
H11 H13A 3.0847 no 1_655
H11 H17 2.8006 no 2_766
H12A C24 2.9393 no 1_455
H12A H24A 2.6314 no 1_455
H12A H24B 2.6701 no 1_455
H12A H24C 3.0321 no 1_455
H12B H24B 3.2107 no 1_455
H13A C4 3.3288 no 1_455
H13A C11 3.4510 no 1_455
H13A C33 3.5086 no 1_455
H13A H4 2.8536 no 1_455
H13A H11 3.0847 no 1_455
H13A H17 3.2299 no 2_666
H13A H33A 3.2033 no 1_455
H13A H33C 2.9848 no 1_455
H13A H38C 3.4295 no 1_455
H13B C38 3.3557 no 1_455
H13B H33C 3.0204 no 1_455
H13B H38A 3.3999 no 1_455
H13B H38B 3.5990 no 1_455
H13B H38C 2.6192 no 1_455
H14A C32 3.4123 no 1_455
H14A H23A 3.5584 no 2_666
H14A H24B 3.2450 no 1_455
H14A H32A 2.9989 no 1_455
H14A H32B 3.5863 no 1_455
H14A H32C 3.1241 no 1_455
H14B C23 3.5084 no 2_666
H14B H23A 3.0876 no 2_666
H14B H23B 3.4307 no 2_666
H14B H23C 3.4376 no 2_666
H14B H36C 3.3395 no 1_445
H14B H37A 3.4655 no 1_445
H14C C32 3.5114 no 1_455
H14C H32A 2.7270 no 1_455
H14C H34B 3.0801 no 1_455
H14C H36C 2.9945 no 1_445
H14C H37A 3.2375 no 1_445
H14C H37B 3.4743 no 1_445
H15A C20 3.5109 no 2_666
H15A H9 3.1024 no 2_666
H15A H20 2.7860 no 2_666
H15B C9 3.5452 no 2_666
H15B C39 3.2225 no 2_666
H15B H9 2.7388 no 2_666
H15B H20 3.4532 no 2_666
H15B H23B 3.2020 no 2_666
H15B H33B 3.5616 no 2_766
H15B H39B 2.8632 no 2_666
H15B H39C 2.7207 no 2_666
H15C C9 3.4966 no 2_666
H15C C20 3.3095 no 2_666
H15C C23 3.3482 no 2_666
H15C H9 3.0322 no 2_666
H15C H20 2.6687 no 2_666
H15C H23B 2.5320 no 2_666
H15C H23C 3.4374 no 2_666
H16A C21 3.4608 no 2_555
H16A C34 3.5447 no 1_455
H16A H21B 2.7782 no 2_555
H16A H21C 3.3203 no 2_555
H16A H24A 3.3311 no 1_455
H16A H25A 3.1466 no 2_555
H16A H34A 3.3005 no 2_555
H16A H34B 3.5198 no 1_455
H16A H34C 2.7726 no 1_455
H16B C25 3.2933 no 2_555
H16B H16B 3.4463 no 2_555
H16B H21B 3.5813 no 2_555
H16B H25A 2.7305 no 2_555
H16B H25B 2.9840 no 2_555
H16C C24 3.2755 no 1_455
H16C H24A 2.5921 no 1_455
H16C H24B 3.0969 no 1_455
H16C H34C 3.5887 no 1_455
H17 C11 3.0398 no 2_766
H17 C17 3.2254 no 2_766
H17 C33 3.1438 no 2_766
H17 H10A 3.3547 no 2_666
H17 H10B 3.3782 no 2_666
H17 H11 2.8006 no 2_766
H17 H13A 3.2299 no 2_666
H17 H17 3.1338 no 2_766
H17 H33A 2.6572 no 2_766
H17 H33B 2.8441 no 2_766
H17 H33C 3.4924 no 2_766
H19 C25 3.5796 no 2_555
H19 H25A 3.4627 no 2_555
H19 H25B 2.9825 no 2_555
H19 H37C 2.7588 no 2_665
H19 H38B 3.1320 no 2_665
H20 C9 3.2723 no 2_666
H20 C10 3.1911 no 2_666
H20 C15 3.1163 no 2_666
H20 C20 3.5057 no 2_666
H20 H9 3.0462 no 2_666
H20 H10A 3.2426 no 2_666
H20 H10B 2.3469 no 2_666
H20 H15A 2.7860 no 2_666
H20 H15B 3.4532 no 2_666
H20 H15C 2.6687 no 2_666
H20 H20 3.4403 no 2_666
H21A H28 3.5278 no 1_655
H21A H29C 3.4816 no 2_665
H21A H37C 2.9969 no 2_665
H21B C16 3.5522 no 2_555
H21B H16A 2.7782 no 2_555
H21B H16B 3.5813 no 2_555
H21B H25B 2.7917 no 2_555
H21B H37C 3.2561 no 2_665
H21C C34 3.4489 no 2_655
H21C H16A 3.3203 no 2_555
H21C H28 3.1853 no 1_655
H21C H34A 3.4214 no 2_655
H21C H34B 3.5961 no 2_655
H21C H34C 2.8212 no 2_655
H21C H37B 3.2784 no 2_665
H21C H37C 3.2163 no 2_665
H22A C36 3.5659 no 1_545
H22A C39 3.3820 no 2_666
H22A H26A 3.5713 no 1_445
H22A H26C 3.5401 no 1_445
H22A H30C 3.2582 no 1_545
H22A H36B 2.6431 no 1_545
H22A H39A 3.4269 no 1_545
H22A H39A 3.2651 no 2_666
H22A H39B 2.7451 no 2_666
H22B C30 3.3057 no 1_545
H22B H30B 3.1811 no 1_545
H22B H30C 2.6744 no 1_545
H22B H36B 2.9361 no 1_545
H22C H23C 3.4099 no 2_666
H22C H26B 3.4358 no 1_445
H22C H26C 3.3273 no 1_445
H22C H39B 3.5426 no 2_666
H23A C36 3.2518 no 2_776
H23A H14A 3.5584 no 2_666
H23A H14B 3.0876 no 2_666
H23A H32B 2.8450 no 2_766
H23A H36A 2.7410 no 2_776
H23A H36B 3.2064 no 2_776
H23A H36C 3.2893 no 2_776
H23B C15 3.2923 no 2_666
H23B H14B 3.4307 no 2_666
H23B H15B 3.2020 no 2_666
H23B H15C 2.5320 no 2_666
H23C H14B 3.4376 no 2_666
H23C H15C 3.4374 no 2_666
H23C H22C 3.4099 no 2_666
H23C H26A 3.5043 no 2_776
H23C H26B 2.9009 no 2_776
H23C H36A 3.0932 no 2_776
H24A C12 3.5433 no 1_655
H24A C16 3.3825 no 1_655
H24A C27 3.4486 no 1_655
H24A C28 3.2059 no 1_655
H24A C31 3.4301 no 1_655
H24A C35 3.2127 no 1_655
H24A H12A 2.6314 no 1_655
H24A H16A 3.3311 no 1_655
H24A H16C 2.5921 no 1_655
H24A H28 3.5677 no 1_655
H24A H35 3.5797 no 1_655
H24B C12 3.3742 no 1_655
H24B H12A 2.6701 no 1_655
H24B H12B 3.2107 no 1_655
H24B H14A 3.2450 no 1_655
H24B H16C 3.0969 no 1_655
H24C C35 3.4182 no 1_655
H24C H12A 3.0321 no 1_655
H24C H35 3.3831 no 1_655
H25A C16 3.3611 no 2_555
H25A C31 3.5709 no 2_555
H25A H16A 3.1466 no 2_555
H25A H16B 2.7305 no 2_555
H25A H19 3.4627 no 2_555
H25A H31 2.8648 no 2_555
H25B C21 3.5340 no 2_555
H25B C37 3.0657 no 1_445
H25B H16B 2.9840 no 2_555
H25B H19 2.9825 no 2_555
H25B H21B 2.7917 no 2_555
H25B H31 3.1783 no 2_555
H25B H37A 2.8628 no 1_445
H25B H37B 3.4520 no 1_445
H25B H37C 2.4785 no 1_445
H25C H31 2.8525 no 2_555
H25C H37A 3.0455 no 1_445
H25C H37C 3.3141 no 1_445
H26A C36 3.3749 no 2_776
H26A H22A 3.5713 no 1_665
H26A H23C 3.5043 no 2_776
H26A H36A 2.6835 no 2_776
H26A H36B 3.2331 no 2_776
H26A H39A 2.8238 no 1_655
H26A H39B 3.3578 no 2_776
H26B H22C 3.4358 no 1_665
H26B H23C 2.9009 no 2_776
H26B H36A 3.3530 no 2_776
H26C H22A 3.5401 no 1_665
H26C H22C 3.3273 no 1_665
H26C H30C 2.8871 no 1_655
H26C H39A 3.3049 no 1_655
H27 C38 2.9992 no 1_455
H27 H38B 2.5363 no 1_455
H27 H38C 2.5872 no 1_455
H28 C29 3.1588 no 2_565
H28 C30 3.4141 no 2_565
H28 H21A 3.5278 no 1_455
H28 H21C 3.1853 no 1_455
H28 H24A 3.5677 no 1_455
H28 H29A 2.5687 no 2_565
H28 H29C 2.9369 no 2_565
H28 H30A 3.2638 no 2_565
H28 H30B 2.7008 no 2_565
H28 H37B 3.1230 no 2_565
H29A C28 3.1656 no 2_565
H29A C35 3.3972 no 2_565
H29A H28 2.5687 no 2_565
H29A H35 3.0261 no 2_565
H29B H35 2.9447 no 1_655
H29C O41 2.8796 no 2_665
H29C C28 3.5667 no 2_565
H29C C35 3.5453 no 2_565
H29C H41 3.0635 no 2_665
H29C H21A 3.4816 no 2_665
H29C H28 2.9369 no 2_565
H29C H35 3.3660 no 1_655
H29C H35 2.8911 no 2_565
H30A H28 3.2638 no 2_565
H30A H38A 3.0686 no 1_455
H30B C28 3.3144 no 2_565
H30B C31 3.4449 no 2_565
H30B H22B 3.1811 no 1_565
H30B H28 2.7008 no 2_565
H30B H31 2.9580 no 2_565
H30C C22 3.3388 no 1_565
H30C H22A 3.2582 no 1_565
H30C H22B 2.6744 no 1_565
H30C H26C 2.8871 no 1_455
H30C H31 3.4355 no 2_565
H30C H38A 2.9608 no 1_455
H31 C25 3.1391 no 2_555
H31 C30 3.5178 no 2_565
H31 H25A 2.8648 no 2_555
H31 H25B 3.1783 no 2_555
H31 H25C 2.8525 no 2_555
H31 H30B 2.9580 no 2_565
H31 H30C 3.4355 no 2_565
H31 H34A 3.1749 no 2_555
H31 H38B 3.3977 no 2_665
H32A C14 3.2752 no 1_655
H32A C36 3.4664 no 1_545
H32A H14A 2.9989 no 1_655
H32A H14C 2.7270 no 1_655
H32A H36B 2.9055 no 1_545
H32A H36C 3.1289 no 1_545
H32B C36 3.4491 no 1_545
H32B H14A 3.5863 no 1_655
H32B H23A 2.8450 no 2_766
H32B H33B 3.1206 no 2_766
H32B H36B 2.7147 no 1_545
H32B H36C 3.4793 no 1_545
H32C H14A 3.1241 no 1_655
H33A C17 3.5430 no 2_766
H33A H13A 3.2033 no 1_655
H33A H17 2.6572 no 2_766
H33B C17 3.5714 no 2_766
H33B H10A 3.5367 no 1_655
H33B H15B 3.5616 no 2_766
H33B H17 2.8441 no 2_766
H33B H32B 3.1206 no 2_766
H33B H39A 3.5857 no 1_655
H33B H39C 3.0089 no 1_655
H33C C13 3.3743 no 1_655
H33C H10A 3.1761 no 1_655
H33C H13A 2.9848 no 1_655
H33C H13B 3.0204 no 1_655
H33C H17 3.4924 no 2_766
H33C H39C 3.4215 no 1_655
H34A H16A 3.3005 no 2_555
H34A H21C 3.4214 no 2_655
H34A H31 3.1749 no 2_555
H34A H34C 3.1143 no 2_655
H34B H14C 3.0801 no 1_655
H34B H16A 3.5198 no 1_655
H34B H21C 3.5961 no 2_655
H34C C16 3.5977 no 1_655
H34C C21 3.5330 no 2_655
H34C C34 3.1942 no 2_655
H34C H16A 2.7726 no 1_655
H34C H16C 3.5887 no 1_655
H34C H21C 2.8212 no 2_655
H34C H34A 3.1143 no 2_655
H34C H34C 2.5140 no 2_655
H35 O41 3.3478 no 2_565
H35 C29 3.5960 no 1_455
H35 C29 3.3708 no 2_565
H35 H41 3.4680 no 1_455
H35 H41 3.5571 no 2_565
H35 H7 3.5596 no 2_565
H35 H24A 3.5797 no 1_455
H35 H24C 3.3831 no 1_455
H35 H29A 3.0261 no 2_565
H35 H29B 2.9447 no 1_455
H35 H29C 3.3660 no 1_455
H35 H29C 2.8911 no 2_565
H36A C23 3.2933 no 2_776
H36A C26 3.3694 no 2_776
H36A H23A 2.7410 no 2_776
H36A H23C 3.0932 no 2_776
H36A H26A 2.6835 no 2_776
H36A H26B 3.3530 no 2_776
H36B C22 3.1611 no 1_565
H36B C32 3.1813 no 1_565
H36B H22A 2.6431 no 1_565
H36B H22B 2.9361 no 1_565
H36B H23A 3.2064 no 2_776
H36B H26A 3.2331 no 2_776
H36B H32A 2.9055 no 1_565
H36B H32B 2.7147 no 1_565
H36C H14B 3.3395 no 1_665
H36C H14C 2.9945 no 1_665
H36C H23A 3.2893 no 2_776
H36C H32A 3.1289 no 1_565
H36C H32B 3.4793 no 1_565
H37A C25 3.3673 no 1_665
H37A H14B 3.4655 no 1_665
H37A H14C 3.2375 no 1_665
H37A H25B 2.8628 no 1_665
H37A H25C 3.0455 no 1_665
H37B H14C 3.4743 no 1_665
H37B H21C 3.2784 no 2_665
H37B H25B 3.4520 no 1_665
H37B H28 3.1230 no 2_565
H37C C19 3.5078 no 2_665
H37C C21 3.3422 no 2_665
H37C C25 3.3057 no 1_665
H37C H19 2.7588 no 2_665
H37C H21A 2.9969 no 2_665
H37C H21B 3.2561 no 2_665
H37C H21C 3.2163 no 2_665
H37C H25B 2.4785 no 1_665
H37C H25C 3.3141 no 1_665
H38A C30 3.4581 no 1_655
H38A H13B 3.3999 no 1_655
H38A H30A 3.0686 no 1_655
H38A H30C 2.9608 no 1_655
H38B C19 3.0761 no 2_665
H38B C27 3.4279 no 1_655
H38B C31 3.2376 no 2_665
H38B H13B 3.5990 no 1_655
H38B H19 3.1320 no 2_665
H38B H27 2.5363 no 1_655
H38B H31 3.3977 no 2_665
H38C C13 3.4466 no 1_655
H38C C27 3.4635 no 1_655
H38C H13A 3.4295 no 1_655
H38C H13B 2.6192 no 1_655
H38C H27 2.5872 no 1_655
H39A C26 3.4965 no 1_455
H39A H22A 3.4269 no 1_565
H39A H22A 3.2651 no 2_666
H39A H26A 2.8238 no 1_455
H39A H26C 3.3049 no 1_455
H39A H33B 3.5857 no 1_455
H39A H39A 3.3443 no 2_676
H39B C22 3.5055 no 2_666
H39B H15B 2.8632 no 2_666
H39B H22A 2.7451 no 2_666
H39B H22C 3.5426 no 2_666
H39B H26A 3.3578 no 2_776
H39C H15B 2.7207 no 2_666
H39C H33B 3.0089 no 1_455
H39C H33C 3.4215 no 1_455

loop_
_geom_torsion_atom_site_label_1
_geom_torsion_atom_site_label_2
_geom_torsion_atom_site_label_3
_geom_torsion_atom_site_label_4
_geom_torsion
_geom_torsion_publ_flag
Si6 Si1 Si7 C30 174.39(5) no
Si6 Si1 Si7 C36 51.41(6) no
Si6 Si1 Si7 C39 -69.18(5) no
Si7 Si1 Si6 C23 49.93(6) no
Si7 Si1 Si6 C26 -68.39(6) no
Si7 Si1 Si6 C33 172.61(5) no
Si6 Si1 Si8 C29 151.11(5) no
Si6 Si1 Si8 C37 -90.22(6) no
Si6 Si1 Si8 C38 29.96(6) no
Si8 Si1 Si6 C23 172.67(5) no
Si8 Si1 Si6 C26 54.36(6) no
Si8 Si1 Si6 C33 -64.64(6) no
Si6 Si1 O2 C1 -77.33(16) no
O2 Si1 Si6 C23 -61.06(10) no
O2 Si1 Si6 C26 -179.37(9) no
O2 Si1 Si6 C33 61.63(10) no
Si7 Si1 Si8 C29 -86.00(6) no
Si7 Si1 Si8 C37 32.68(6) no
Si7 Si1 Si8 C38 152.86(4) no
Si8 Si1 Si7 C30 52.10(6) no
Si8 Si1 Si7 C36 -70.88(5) no
Si8 Si1 Si7 C39 168.53(4) no
Si7 Si1 O2 C1 164.42(14) no
O2 Si1 Si7 C30 -63.41(8) no
O2 Si1 Si7 C36 173.61(8) no
O2 Si1 Si7 C39 53.03(8) no
Si8 Si1 O2 C1 48.69(18) no
O2 Si1 Si8 C29 21.61(10) no
O2 Si1 Si8 C37 140.28(9) no
O2 Si1 Si8 C38 -99.54(9) no
C21 Si2 Si3 Si4 166.87(13) no
C21 Si2 Si3 Si5 50.99(14) no
C21 Si2 Si3 O1 -81.46(13) no
C24 Si2 Si3 Si4 -72.84(14) no
C24 Si2 Si3 Si5 171.28(14) no
C24 Si2 Si3 O1 38.82(14) no
C34 Si2 Si3 Si4 45.49(12) no
C34 Si2 Si3 Si5 -70.39(12) no
C34 Si2 Si3 O1 157.15(12) no
Si2 Si3 Si4 C15 146.76(4) no
Si2 Si3 Si4 C22 -94.09(5) no
Si2 Si3 Si4 C32 26.38(5) no
Si2 Si3 Si5 C14 169.65(5) no
Si2 Si3 Si5 C16 -64.60(6) no
Si2 Si3 Si5 C25 51.03(6) no
Si2 Si3 O1 C3 47.45(16) no
Si4 Si3 Si5 C14 50.34(6) no
Si4 Si3 Si5 C16 176.09(4) no
Si4 Si3 Si5 C25 -68.28(5) no
Si5 Si3 Si4 C15 -95.36(5) no
Si5 Si3 Si4 C22 23.79(6) no
Si5 Si3 Si4 C32 144.26(4) no
Si4 Si3 O1 C3 165.34(13) no
O1 Si3 Si4 C15 28.80(8) no
O1 Si3 Si4 C22 147.95(8) no
O1 Si3 Si4 C32 -91.58(8) no
Si5 Si3 O1 C3 -79.86(16) no
O1 Si3 Si5 C14 -61.97(10) no
O1 Si3 Si5 C16 63.78(10) no
O1 Si3 Si5 C25 179.41(9) no
Si3 O1 C3 C5 -179.55(13) no
Si3 O1 C3 C8 60.2(3) no
Si1 O2 C1 C5 -139.80(16) no
Si1 O2 C1 C6 92.7(3) no
O2 C1 C5 C3 163.41(19) no
O2 C1 C5 C10 -65.5(3) no
O2 C1 C6 C4 -137.11(19) no
O2 C1 C6 C9 38.0(3) no
C5 C1 C6 C4 103.7(3) no
C5 C1 C6 C9 -81.2(3) no
C6 C1 C5 C3 -75.4(3) no
C6 C1 C5 C10 55.7(3) no
O1 C3 C5 C1 74.4(3) no
O1 C3 C5 C10 -58.5(3) no
O1 C3 C8 C7 -170.48(17) no
O1 C3 C8 C12 62.9(3) no
C5 C3 C8 C7 69.6(3) no
C5 C3 C8 C12 -57.0(3) no
C8 C3 C5 C1 -165.7(2) no
C8 C3 C5 C10 61.4(3) no
C6 C4 C11 C17 0.3(4) no
C11 C4 C6 C1 175.4(2) no
C11 C4 C6 C9 0.2(4) no
C1 C5 C10 C13 166.7(2) no
C3 C5 C10 C13 -59.5(3) no
C1 C6 C9 C20 -176.22(18) no
C4 C6 C9 C20 -1.0(4) no
O41 C7 C8 C3 53.7(3) no
O41 C7 C8 C12 178.61(15) no
O41 C7 C18 C19 45.2(4) no
O41 C7 C18 C27 -135.8(3) no
C8 C7 C18 C19 -73.9(4) no
C8 C7 C18 C27 105.1(3) no
C18 C7 C8 C3 174.7(2) no
C18 C7 C8 C12 -60.4(3) no
C3 C8 C12 C13 53.6(3) no
C7 C8 C12 C13 -73.1(3) no
C6 C9 C20 C17 1.3(4) no
C5 C10 C13 C12 54.7(3) no
C4 C11 C17 C20 -0.1(4) no
C8 C12 C13 C10 -52.9(4) no
C11 C17 C20 C9 -0.8(5) no
C7 C18 C19 C31 177.4(3) no
C7 C18 C27 C35 -176.8(3) no
C19 C18 C27 C35 2.3(5) no
C27 C18 C19 C31 -1.7(5) no
C18 C19 C31 C28 0.2(6) no
C18 C27 C35 C28 -1.4(6) no
C31 C28 C35 C27 -0.2(7) no
C35 C28 C31 C19 0.8(6) no
